data_1520213
loop_
_publ_author_name
'Cheng, Gang'
'So, Gary Kwok-Ming'
'To, Wai-Pong'
'Chen, Yong'
'Kwok, Chi-Chung'
'Ma, Chensheng'
'Guan, Xiangguo'
'Chang, Xiaoyong'
'Kwok, Wai-Ming'
'Che, Chi-Ming'

_publ_section_title
;
 Luminescent zinc(ii) and copper(i) complexes for high-performance
 solution-processed monochromic and white organic light-emitting devices
;
_journal_issue 8
_journal_name_full 'Chem. Sci.'
_journal_page_first 4623
_journal_paper_doi 10.1039/C4SC03161J
_journal_volume 6
_journal_year 2015
_chemical_formula_moiety 'C42 H30 N12 O Zn4, C4 H10 O'
_chemical_formula_sum 'C46 H40 N12 O2 Zn4'
_chemical_formula_weight 1054.46
_chemical_name_systematic
; 
 ? 
;
_space_group_IT_number 2
_symmetry_cell_setting triclinic
_symmetry_space_group_name_Hall '-P 1'
_symmetry_space_group_name_H-M 'P -1'
_atom_sites_solution_hydrogens geom
_atom_sites_solution_primary direct
_atom_sites_solution_secondary difmap
_audit_creation_method SHELXL-97
_audit_update_record
;
2015-03-17 deposited with the CCDC.
2015-06-01 downloaded from the CCDC.
;
_cell_angle_alpha 95.09(3)
_cell_angle_beta 94.25(3)
_cell_angle_gamma 96.25(3)
_cell_formula_units_Z 2
_cell_length_a 10.283(2)
_cell_length_b 10.474(2)
_cell_length_c 20.857(4)
_cell_measurement_reflns_used 764
_cell_measurement_temperature 293(2)
_cell_measurement_theta_max 45
_cell_measurement_theta_min 3
_cell_volume 2216.3(8)
_computing_structure_refinement 'SHELXL-97 (Sheldrick, 1997)'
_computing_structure_solution 'SHELXS-97 (Sheldrick, 1990)'
_diffrn_ambient_temperature 293(2)
_diffrn_measured_fraction_theta_full 0.858
_diffrn_measured_fraction_theta_max 0.858
_diffrn_measurement_device_type 'Bruker X8 Proteum diffractometer'
_diffrn_measurement_method 'Rotation images'
_diffrn_radiation_monochromator graphite
_diffrn_radiation_source 'rotating anode'
_diffrn_radiation_type CuK\a
_diffrn_radiation_wavelength 1.54178
_diffrn_reflns_av_R_equivalents 0.0642
_diffrn_reflns_av_sigmaI/netI 0.0510
_diffrn_reflns_limit_h_max 11
_diffrn_reflns_limit_h_min -12
_diffrn_reflns_limit_k_max 12
_diffrn_reflns_limit_k_min -12
_diffrn_reflns_limit_l_max 24
_diffrn_reflns_limit_l_min -24
_diffrn_reflns_number 24479
_diffrn_reflns_theta_full 67.17
_diffrn_reflns_theta_max 67.17
_diffrn_reflns_theta_min 2.13
_exptl_absorpt_coefficient_mu 2.888
_exptl_absorpt_correction_T_max 0.891
_exptl_absorpt_correction_T_min 0.812
_exptl_absorpt_correction_type multi-scan
_exptl_absorpt_process_details SADABS
_exptl_crystal_colour colorless
_exptl_crystal_density_diffrn 1.580
_exptl_crystal_density_method 'not measured'
_exptl_crystal_description block
_exptl_crystal_F_000 1072
_exptl_crystal_size_max 0.08
_exptl_crystal_size_mid 0.06
_exptl_crystal_size_min 0.04
_refine_diff_density_max 1.328
_refine_diff_density_min -1.634
_refine_diff_density_rms 0.147
_refine_ls_extinction_method none
_refine_ls_goodness_of_fit_ref 1.121
_refine_ls_hydrogen_treatment constr
_refine_ls_matrix_type full
_refine_ls_number_parameters 512
_refine_ls_number_reflns 6818
_refine_ls_number_restraints 24
_refine_ls_restrained_S_all 1.121
_refine_ls_R_factor_all 0.1253
_refine_ls_R_factor_gt 0.1133
_refine_ls_shift/su_max 1.125
_refine_ls_shift/su_mean 0.007
_refine_ls_structure_factor_coef Fsqd
_refine_ls_weighting_details 'calc w=1/[\s^2^(Fo^2^)+(0.0173P)^2^+53.2833P] where P=(Fo^2^+2Fc^2^)/3'
_refine_ls_weighting_scheme calc
_refine_ls_wR_factor_gt 0.2773
_refine_ls_wR_factor_ref 0.2831
_reflns_number_gt 5784
_reflns_number_total 6818
_reflns_threshold_expression >2sigma(I)
_cod_data_source_file c4sc03161j2.cif
_cod_data_source_block hung420p1bar
_cod_depositor_comments 'Adding full bibliography for 1520213--1520215.cif.'
_cod_database_code 1520213

loop_
_symmetry_equiv_pos_as_xyz
'x, y, z'
'-x, -y, -z'

loop_
_atom_site_label
_atom_site_type_symbol
_atom_site_fract_x
_atom_site_fract_y
_atom_site_fract_z
_atom_site_U_iso_or_equiv
_atom_site_adp_type
_atom_site_occupancy
_atom_site_symmetry_multiplicity
_atom_site_calc_flag
_atom_site_refinement_flags
_atom_site_disorder_assembly
_atom_site_disorder_group
Zn1 Zn 0.51964(17) 0.64835(15) 0.31578(8) 0.0464(4) Uani 1 1 d . . .
Zn2 Zn 0.39010(17) 0.88765(16) 0.26153(8) 0.0483(5) Uani 1 1 d . . .
Zn3 Zn 0.62582(17) 0.77563(16) 0.19328(8) 0.0491(5) Uani 1 1 d . . .
Zn4 Zn 0.67563(19) 0.92898(17) 0.33230(9) 0.0588(5) Uani 1 1 d . . .
N1A N 0.7697(12) 0.9181(11) 0.1822(6) 0.063(3) Uani 1 1 d . . .
N1B N 0.5817(15) 1.0351(12) 0.3947(6) 0.075(4) Uani 1 1 d . . .
N1C N 0.4896(13) 0.7902(13) 0.1184(6) 0.065(3) Uani 1 1 d . . .
N1D N 0.8022(12) 0.8325(12) 0.3831(6) 0.065(3) Uani 1 1 d . . .
N1E N 0.2338(11) 0.7537(10) 0.2683(5) 0.054(3) Uani 1 1 d . . .
N1F N 0.5401(12) 0.4924(10) 0.2520(5) 0.053(3) Uani 1 1 d . . .
N2A N 0.7850(15) 1.0483(12) 0.2823(8) 0.082(4) Uani 1 1 d . . .
N2B N 0.3756(12) 1.0257(11) 0.3332(6) 0.058(3) Uani 1 1 d . . .
N2C N 0.3758(12) 0.9459(11) 0.1731(6) 0.058(3) Uani 1 1 d . . .
N2D N 0.6631(12) 0.6362(11) 0.3850(5) 0.058(3) Uani 1 1 d . . .
N2E N 0.3402(12) 0.6275(10) 0.3420(5) 0.054(3) Uani 1 1 d . . .
N2F N 0.6806(12) 0.5995(11) 0.1823(6) 0.061(3) Uani 1 1 d . . .
O1 O 0.5535(8) 0.8093(7) 0.2751(4) 0.0421(19) Uani 1 1 d . . .
C1A C 0.8201(17) 0.9178(18) 0.1239(10) 0.092(6) Uani 1 1 d D . .
H1A H 0.7944 0.8488 0.0927 0.111 Uiso 1 1 calc R . .
C1B C 0.643(2) 1.0895(18) 0.4518(8) 0.095(6) Uani 1 1 d . . .
H1B H 0.7250 1.0658 0.4635 0.115 Uiso 1 1 calc R . .
C1C C 0.5098(18) 0.739(2) 0.0588(8) 0.087(6) Uani 1 1 d . . .
H1C H 0.5645 0.6742 0.0552 0.104 Uiso 1 1 calc R . .
C1D C 0.9214(18) 0.8920(17) 0.4066(10) 0.094(7) Uani 1 1 d . . .
H1D H 0.9445 0.9743 0.3946 0.113 Uiso 1 1 calc R . .
C1E C 0.1155(15) 0.7754(16) 0.2411(9) 0.074(5) Uani 1 1 d . . .
H1E H 0.1131 0.8382 0.2123 0.089 Uiso 1 1 calc R . .
C1F C 0.4916(18) 0.3763(14) 0.2674(8) 0.074(5) Uani 1 1 d . . .
H1F H 0.4336 0.3718 0.2995 0.089 Uiso 1 1 calc R . .
C2A C 0.909(2) 1.0178(17) 0.1102(9) 0.141(11) Uani 1 1 d D . .
H2A H 0.9355 1.0143 0.0686 0.169 Uiso 1 1 calc R . .
C2B C 0.596(2) 1.173(2) 0.4924(11) 0.130(9) Uani 1 1 d D . .
H2B H 0.6490 1.2087 0.5289 0.156 Uiso 1 1 calc R . .
C2C C 0.454(3) 0.778(3) 0.0034(9) 0.121(8) Uani 1 1 d . . .
H2C H 0.4693 0.7378 -0.0364 0.145 Uiso 1 1 calc R . .
C2D C 1.008(2) 0.845(2) 0.4446(11) 0.131(10) Uani 1 1 d D . .
H2D H 1.0884 0.8935 0.4567 0.157 Uiso 1 1 calc R . .
C2E C -0.0014(16) 0.7095(18) 0.2539(9) 0.085(5) Uani 1 1 d . . .
H2E H -0.0801 0.7280 0.2338 0.103 Uiso 1 1 calc R . .
C2F C 0.525(2) 0.2632(15) 0.2374(9) 0.084(5) Uani 1 1 d . . .
H2F H 0.4893 0.1843 0.2494 0.101 Uiso 1 1 calc R . .
C3A C 0.961(2) 1.1219(19) 0.1520(9) 0.119(3) Uani 1 1 d D . .
H3A H 1.0239 1.1850 0.1413 0.143 Uiso 1 1 calc R . .
C3B C 0.472(2) 1.211(2) 0.4838(10) 0.119(3) Uani 1 1 d D . .
H3B H 0.4387 1.2670 0.5138 0.143 Uiso 1 1 calc R . .
C3C C 0.378(3) 0.874(2) 0.0054(13) 0.119(3) Uani 1 1 d . . .
H3C H 0.3426 0.9013 -0.0327 0.143 Uiso 1 1 calc R . .
C3D C 0.981(2) 0.726(2) 0.4670(11) 0.119(3) Uani 1 1 d D . .
H3D H 1.0410 0.6935 0.4951 0.143 Uiso 1 1 calc R . .
C3E C -0.002(3) 0.616(2) 0.2963(12) 0.119(3) Uani 1 1 d . . .
H3E H -0.0805 0.5707 0.3047 0.143 Uiso 1 1 calc R . .
C3F C 0.610(2) 0.266(3) 0.1901(12) 0.119(3) Uani 1 1 d . . .
H3F H 0.6300 0.1895 0.1695 0.143 Uiso 1 1 calc R . .
C4A C 0.9108(17) 1.1243(16) 0.2110(8) 0.112(8) Uani 1 1 d D . .
C4B C 0.401(2) 1.1592(17) 0.4271(8) 0.105(8) Uani 1 1 d D . .
C4C C 0.3521(18) 0.9290(19) 0.0626(7) 0.081(5) Uani 1 1 d . . .
C4D C 0.8615(15) 0.6582(19) 0.4454(7) 0.081(6) Uani 1 1 d D . .
C4E C 0.1157(15) 0.5913(15) 0.3262(8) 0.064(4) Uani 1 1 d . . .
C4F C 0.6628(19) 0.3775(14) 0.1732(8) 0.077(5) Uani 1 1 d . . .
C5A C 0.8189(15) 1.0220(14) 0.2218(10) 0.079(6) Uani 1 1 d D . .
C5B C 0.4618(17) 1.0691(13) 0.3848(7) 0.060(4) Uani 1 1 d . . .
C5C C 0.4094(14) 0.8825(13) 0.1204(7) 0.056(4) Uani 1 1 d . . .
C5D C 0.7751(13) 0.7154(13) 0.4027(6) 0.051(3) Uani 1 1 d . . .
C5E C 0.2336(14) 0.6630(12) 0.3096(6) 0.053(3) Uani 1 1 d . . .
C5F C 0.6239(13) 0.4924(11) 0.2054(6) 0.047(3) Uani 1 1 d . . .
C6A C 0.938(2) 1.2254(18) 0.2606(9) 0.096(2) Uani 1 1 d D . .
H6A H 0.9920 1.3034 0.2633 0.116 Uiso 1 1 calc R . .
C6B C 0.265(2) 1.1657(19) 0.3959(11) 0.096(2) Uani 1 1 d . . .
H6B H 0.1997 1.2129 0.4104 0.116 Uiso 1 1 calc R . .
C6C C 0.275(2) 1.0286(19) 0.0864(11) 0.096(2) Uani 1 1 d . . .
H6C H 0.2225 1.0776 0.0624 0.116 Uiso 1 1 calc R . .
C6D C 0.792(2) 0.533(2) 0.4535(10) 0.096(2) Uani 1 1 d . . .
H6DA H 0.8204 0.4704 0.4786 0.116 Uiso 1 1 calc R . .
C6E C 0.156(2) 0.5082(19) 0.3725(10) 0.096(2) Uani 1 1 d . . .
H6E H 0.1031 0.4496 0.3931 0.116 Uiso 1 1 calc R . .
C6F C 0.752(2) 0.4255(19) 0.1295(10) 0.096(2) Uani 1 1 d . . .
H6F H 0.7965 0.3762 0.1010 0.116 Uiso 1 1 calc R . .
C7A C 0.850(2) 1.1649(18) 0.3094(12) 0.122(9) Uani 1 1 d . . .
H7A H 0.8418 1.2017 0.3510 0.147 Uiso 1 1 calc R . .
C7B C 0.2633(18) 1.0826(16) 0.3399(10) 0.082(5) Uani 1 1 d . . .
H7B H 0.1914 1.0670 0.3093 0.098 Uiso 1 1 calc R . .
C7C C 0.2960(18) 1.0335(17) 0.1523(9) 0.082(5) Uani 1 1 d . . .
H7C H 0.2597 1.0911 0.1804 0.098 Uiso 1 1 calc R . .
C7D C 0.6701(19) 0.5259(16) 0.4142(7) 0.075(5) Uani 1 1 d . . .
H7D H 0.6050 0.4559 0.4095 0.090 Uiso 1 1 calc R . .
C7E C 0.2904(16) 0.5347(14) 0.3798(7) 0.066(4) Uani 1 1 d . . .
H7E H 0.3433 0.4938 0.4077 0.079 Uiso 1 1 calc R . .
C7F C 0.7602(18) 0.5560(17) 0.1368(9) 0.081(5) Uani 1 1 d . . .
H7F H 0.8133 0.6099 0.1139 0.098 Uiso 1 1 calc R . .
O2A O 0.216(4) 0.347(5) 0.038(3) 0.24(2) Uiso 0.51(3) 1 d PD A 1
C8A C -0.017(5) 0.267(6) -0.007(3) 0.149(15) Uiso 0.51(3) 1 d PD A 1
H81 H -0.0823 0.2247 0.0168 0.224 Uiso 0.51(3) 1 calc PR A 1
H82 H 0.0319 0.2041 -0.0274 0.224 Uiso 0.51(3) 1 calc PR A 1
H83 H -0.0597 0.3112 -0.0398 0.224 Uiso 0.51(3) 1 calc PR A 1
C9A C 0.076(4) 0.365(9) 0.039(4) 0.22(3) Uiso 0.51(3) 1 d PD A 1
H91 H 0.0652 0.4514 0.0273 0.269 Uiso 0.51(3) 1 calc PR A 1
H92 H 0.0509 0.3601 0.0824 0.269 Uiso 0.51(3) 1 calc PR A 1
C10A C 0.298(4) 0.432(8) 0.089(3) 0.23(2) Uiso 0.51(3) 1 d PD A 1
H101 H 0.3534 0.4950 0.0687 0.275 Uiso 0.51(3) 1 calc PR A 1
H102 H 0.3555 0.3805 0.1119 0.275 Uiso 0.51(3) 1 calc PR A 1
C11A C 0.222(6) 0.505(6) 0.138(3) 0.173(19) Uiso 0.51(3) 1 d PD A 1
H111 H 0.2821 0.5485 0.1728 0.259 Uiso 0.51(3) 1 calc PR A 1
H112 H 0.1602 0.4441 0.1559 0.259 Uiso 0.51(3) 1 calc PR A 1
H113 H 0.1754 0.5663 0.1176 0.259 Uiso 0.51(3) 1 calc PR A 1
O2B O 0.124(7) 0.339(5) 0.067(2) 0.24(2) Uiso 0.49(3) 1 d PD A 2
C8B C -0.041(6) 0.295(7) -0.031(3) 0.149(15) Uiso 0.49(3) 1 d PD A 2
H84 H -0.0764 0.3490 -0.0613 0.224 Uiso 0.49(3) 1 calc PR A 2
H85 H -0.0996 0.2824 0.0019 0.224 Uiso 0.49(3) 1 calc PR A 2
H86 H -0.0316 0.2124 -0.0538 0.224 Uiso 0.49(3) 1 calc PR A 2
C9B C 0.094(6) 0.358(9) -0.001(2) 0.22(3) Uiso 0.49(3) 1 d PD A 2
H93 H 0.1613 0.3249 -0.0256 0.269 Uiso 0.49(3) 1 calc PR A 2
H94 H 0.0991 0.4503 -0.0048 0.269 Uiso 0.49(3) 1 calc PR A 2
C10B C 0.233(7) 0.432(9) 0.098(2) 0.23(2) Uiso 0.49(3) 1 d PD A 2
H103 H 0.2284 0.5138 0.0803 0.275 Uiso 0.49(3) 1 calc PR A 2
H104 H 0.3148 0.4011 0.0881 0.275 Uiso 0.49(3) 1 calc PR A 2
C11B C 0.233(7) 0.456(7) 0.172(2) 0.173(19) Uiso 0.49(3) 1 d PD A 2
H114 H 0.3119 0.5091 0.1894 0.259 Uiso 0.49(3) 1 calc PR A 2
H115 H 0.2295 0.3745 0.1906 0.259 Uiso 0.49(3) 1 calc PR A 2
H116 H 0.1582 0.4978 0.1831 0.259 Uiso 0.49(3) 1 calc PR A 2

loop_
_atom_site_aniso_label
_atom_site_aniso_U_11
_atom_site_aniso_U_22
_atom_site_aniso_U_33
_atom_site_aniso_U_23
_atom_site_aniso_U_13
_atom_site_aniso_U_12
Zn1 0.0500(10) 0.0419(9) 0.0467(9) 0.0050(7) -0.0041(7) 0.0084(7)
Zn2 0.0501(10) 0.0435(9) 0.0519(10) 0.0068(7) -0.0029(8) 0.0116(8)
Zn3 0.0468(10) 0.0439(9) 0.0554(10) 0.0037(7) 0.0013(8) 0.0028(8)
Zn4 0.0614(12) 0.0446(10) 0.0648(11) -0.0065(8) -0.0193(9) 0.0073(8)
N1A 0.050(7) 0.057(7) 0.083(9) 0.025(6) -0.001(6) 0.004(6)
N1B 0.098(11) 0.061(8) 0.061(8) -0.010(6) -0.015(7) 0.011(7)
N1C 0.068(8) 0.074(8) 0.051(7) -0.004(6) -0.005(6) 0.008(7)
N1D 0.057(8) 0.063(7) 0.070(8) -0.009(6) -0.027(6) 0.022(6)
N1E 0.051(7) 0.048(6) 0.064(7) 0.008(5) -0.006(5) 0.012(5)
N1F 0.067(8) 0.041(6) 0.049(6) -0.004(5) 0.009(6) 0.007(5)
N2A 0.087(11) 0.049(7) 0.098(11) 0.009(7) -0.031(9) -0.014(7)
N2B 0.066(8) 0.052(6) 0.062(7) 0.004(5) 0.024(6) 0.023(6)
N2C 0.064(8) 0.055(7) 0.056(7) 0.012(5) -0.006(6) 0.013(6)
N2D 0.070(8) 0.056(7) 0.049(6) 0.008(5) -0.005(6) 0.015(6)
N2E 0.061(7) 0.049(6) 0.053(6) 0.014(5) -0.002(5) 0.014(5)
N2F 0.062(8) 0.051(7) 0.071(8) 0.003(6) 0.013(6) 0.008(6)
O1 0.039(5) 0.033(4) 0.054(5) 0.000(3) -0.006(4) 0.015(3)
C1A 0.082(13) 0.098(14) 0.101(14) 0.036(11) 0.022(11) -0.001(11)
C1B 0.121(17) 0.090(13) 0.067(11) -0.034(10) -0.020(11) 0.027(12)
C1C 0.080(12) 0.125(16) 0.055(9) -0.014(10) 0.012(9) 0.021(11)
C1D 0.073(12) 0.068(10) 0.132(16) -0.018(10) -0.046(11) 0.024(9)
C1E 0.047(9) 0.075(10) 0.101(12) 0.020(9) -0.021(8) 0.016(8)
C1F 0.098(13) 0.048(8) 0.075(10) 0.013(7) 0.017(9) -0.008(8)
C2A 0.086(16) 0.104(17) 0.24(3) 0.06(2) 0.019(18) -0.013(13)
C2B 0.19(3) 0.095(16) 0.095(16) -0.031(13) -0.004(17) 0.004(17)
C2C 0.13(2) 0.16(2) 0.059(11) 0.000(13) -0.005(12) 0.013(18)
C2D 0.101(17) 0.13(2) 0.15(2) -0.041(16) -0.074(15) 0.068(15)
C2E 0.049(10) 0.094(13) 0.112(14) 0.018(11) -0.021(9) 0.011(9)
C2F 0.120(16) 0.044(8) 0.086(12) 0.009(8) 0.005(11) 0.004(9)
C3A 0.124(9) 0.120(8) 0.113(7) 0.005(6) -0.001(6) 0.028(7)
C3B 0.124(9) 0.120(8) 0.113(7) 0.005(6) -0.001(6) 0.028(7)
C3C 0.124(9) 0.120(8) 0.113(7) 0.005(6) -0.001(6) 0.028(7)
C3D 0.124(9) 0.120(8) 0.113(7) 0.005(6) -0.001(6) 0.028(7)
C3E 0.124(9) 0.120(8) 0.113(7) 0.005(6) -0.001(6) 0.028(7)
C3F 0.124(9) 0.120(8) 0.113(7) 0.005(6) -0.001(6) 0.028(7)
C4A 0.085(15) 0.13(2) 0.14(2) 0.061(16) 0.029(14) 0.056(14)
C4B 0.18(2) 0.064(11) 0.062(10) 0.007(8) 0.026(13) -0.023(13)
C4C 0.082(12) 0.110(14) 0.046(8) 0.014(9) -0.011(8) -0.010(10)
C4D 0.057(10) 0.128(15) 0.058(9) -0.018(9) -0.021(7) 0.055(10)
C4E 0.047(8) 0.065(9) 0.079(10) 0.002(8) 0.006(7) 0.002(7)
C4F 0.101(14) 0.046(8) 0.077(10) 0.008(7) -0.015(9) -0.005(8)
C5A 0.057(10) 0.051(9) 0.122(15) 0.034(10) -0.032(10) -0.011(8)
C5B 0.077(11) 0.047(8) 0.057(8) -0.005(6) 0.007(8) 0.016(7)
C5C 0.056(9) 0.054(8) 0.054(8) 0.010(6) -0.007(7) -0.004(7)
C5D 0.044(8) 0.060(8) 0.052(7) -0.002(6) -0.009(6) 0.030(7)
C5E 0.057(9) 0.045(7) 0.053(7) 0.002(6) -0.002(6) 0.001(6)
C5F 0.051(8) 0.039(6) 0.051(7) 0.000(5) -0.005(6) 0.010(6)
C6A 0.102(6) 0.082(5) 0.110(6) 0.019(5) 0.013(5) 0.024(5)
C6B 0.102(6) 0.082(5) 0.110(6) 0.019(5) 0.013(5) 0.024(5)
C6C 0.102(6) 0.082(5) 0.110(6) 0.019(5) 0.013(5) 0.024(5)
C6D 0.102(6) 0.082(5) 0.110(6) 0.019(5) 0.013(5) 0.024(5)
C6E 0.102(6) 0.082(5) 0.110(6) 0.019(5) 0.013(5) 0.024(5)
C6F 0.102(6) 0.082(5) 0.110(6) 0.019(5) 0.013(5) 0.024(5)
C7A 0.16(2) 0.069(12) 0.121(17) 0.014(12) -0.054(16) -0.021(13)
C7B 0.074(12) 0.067(10) 0.109(14) 0.001(9) 0.016(10) 0.033(9)
C7C 0.092(13) 0.080(11) 0.077(11) 0.028(9) -0.008(9) 0.025(10)
C7D 0.099(14) 0.072(10) 0.060(9) 0.016(8) -0.002(9) 0.031(10)
C7E 0.074(11) 0.065(9) 0.063(9) 0.019(7) 0.012(8) 0.013(8)
C7F 0.077(12) 0.071(11) 0.106(14) 0.014(10) 0.042(10) 0.022(9)

loop_
_atom_type_symbol
_atom_type_description
_atom_type_scat_dispersion_real
_atom_type_scat_dispersion_imag
_atom_type_scat_source
C C 0.0181 0.0091 'International Tables Vol C Tables 4.2.6.8 and 6.1.1.4'
H H 0.0000 0.0000 'International Tables Vol C Tables 4.2.6.8 and 6.1.1.4'
N N 0.0311 0.0180 'International Tables Vol C Tables 4.2.6.8 and 6.1.1.4'
O O 0.0492 0.0322 'International Tables Vol C Tables 4.2.6.8 and 6.1.1.4'
Zn Zn -1.5491 0.6778 'International Tables Vol C Tables 4.2.6.8 and 6.1.1.4'

loop_
_geom_angle_atom_site_label_1
_geom_angle_atom_site_label_2
_geom_angle_atom_site_label_3
_geom_angle
N2E Zn1 O1 110.7(4)
N2E Zn1 N2D 116.0(5)
O1 Zn1 N2D 110.2(4)
N2E Zn1 N1F 107.7(5)
O1 Zn1 N1F 110.4(4)
N2D Zn1 N1F 101.5(5)
O1 Zn2 N2C 109.6(4)
O1 Zn2 N2B 110.8(4)
N2C Zn2 N2B 114.6(5)
O1 Zn2 N1E 109.5(4)
N2C Zn2 N1E 107.9(5)
N2B Zn2 N1E 104.1(5)
O1 Zn2 Zn4 35.6(2)
N2C Zn2 Zn4 115.1(4)
N2B Zn2 Zn4 77.4(4)
N1E Zn2 Zn4 131.6(3)
O1 Zn3 N2F 111.9(4)
O1 Zn3 N1A 109.8(5)
N2F Zn3 N1A 114.0(5)
O1 Zn3 N1C 110.5(4)
N2F Zn3 N1C 107.4(5)
N1A Zn3 N1C 102.9(5)
O1 Zn4 N2A 111.0(5)
O1 Zn4 N1B 111.4(5)
N2A Zn4 N1B 108.6(6)
O1 Zn4 N1D 110.4(4)
N2A Zn4 N1D 106.6(6)
N1B Zn4 N1D 108.7(5)
O1 Zn4 Zn2 36.2(2)
N2A Zn4 Zn2 106.8(4)
N1B Zn4 Zn2 79.8(4)
N1D Zn4 Zn2 140.4(4)
C5A N1A C1A 112.0(14)
C5A N1A Zn3 130.4(12)
C1A N1A Zn3 117.4(11)
C5B N1B C1B 112.0(15)
C5B N1B Zn4 126.7(10)
C1B N1B Zn4 121.2(14)
C5C N1C C1C 115.6(14)
C5C N1C Zn3 121.8(9)
C1C N1C Zn3 118.6(12)
C5D N1D C1D 113.6(13)
C5D N1D Zn4 125.9(9)
C1D N1D Zn4 120.1(12)
C5E N1E C1E 116.7(13)
C5E N1E Zn2 123.7(9)
C1E N1E Zn2 117.7(10)
C1F N1F C5F 116.0(12)
C1F N1F Zn1 116.9(10)
C5F N1F Zn1 125.1(8)
C5A N2A C7A 110.4(17)
C5A N2A Zn4 126.3(10)
C7A N2A Zn4 122.9(16)
C5B N2B C7B 108.4(13)
C5B N2B Zn2 129.1(10)
C7B N2B Zn2 122.2(12)
C5C N2C C7C 106.1(13)
C5C N2C Zn2 125.3(9)
C7C N2C Zn2 125.9(11)
C5D N2D C7D 108.2(12)
C5D N2D Zn1 130.0(9)
C7D N2D Zn1 120.8(11)
C5E N2E C7E 104.7(12)
C5E N2E Zn1 125.7(9)
C7E N2E Zn1 125.4(10)
C5F N2F C7F 105.5(12)
C5F N2F Zn3 126.8(10)
C7F N2F Zn3 125.8(11)
Zn3 O1 Zn4 110.0(4)
Zn3 O1 Zn2 109.6(4)
Zn4 O1 Zn2 108.2(4)
Zn3 O1 Zn1 110.2(4)
Zn4 O1 Zn1 108.8(4)
Zn2 O1 Zn1 110.1(4)
N1A C1A C2A 121.0(19)
C2B C1B N1B 126(2)
N1C C1C C2C 123(2)
C2D C1D N1D 126(2)
N1E C1E C2E 123.4(15)
N1F C1F C2F 122.2(16)
C3A C2A C1A 126.3(16)
C1B C2B C3B 124(2)
C3C C2C C1C 121(2)
C1D C2D C3D 121(2)
C3E C2E C1E 119.9(18)
C3F C2F C1F 120.4(18)
C4A C3A C2A 113.6(11)
C4B C3B C2B 115(2)
C2C C3C C4C 119(2)
C2D C3D C4D 116(2)
C2E C3E C4E 119(2)
C4F C3F C2F 121(2)
C3A C4A C5A 117.8(15)
C3A C4A C6A 125.4(15)
C5A C4A C6A 116.7(17)
C3B C4B C5B 118(2)
C3B C4B C6B 136(2)
C5B C4B C6B 106.4(15)
C3C C4C C5C 118(2)
C3C C4C C6C 137(2)
C5C C4C C6C 104.6(15)
C3D C4D C5D 119(2)
C3D C4D C6D 136.6(18)
C5D C4D C6D 104.8(14)
C3E C4E C6E 136.3(19)
C3E C4E C5E 117.4(17)
C6E C4E C5E 106.3(15)
C3F C4F C6F 140(2)
C3F C4F C5F 117(2)
C6F C4F C5F 103.5(14)
N1A C5A N2A 124.8(14)
N1A C5A C4A 129(2)
N2A C5A C4A 105.9(15)
N1B C5B N2B 125.3(13)
N1B C5B C4B 125.9(15)
N2B C5B C4B 108.7(15)
N2C C5C N1C 126.1(12)
N2C C5C C4C 111.3(14)
N1C C5C C4C 122.6(15)
N1D C5D N2D 124.7(11)
N1D C5D C4D 123.9(14)
N2D C5D C4D 111.4(13)
N1E C5E N2E 126.0(13)
N1E C5E C4E 123.2(13)
N2E C5E C4E 110.8(12)
N1F C5F N2F 124.7(12)
N1F C5F C4F 123.9(12)
N2F C5F C4F 111.3(13)
C4A C6A C7A 96.9(16)
C7B C6B C4B 101.8(17)
C7C C6C C4C 104.0(17)
C7D C6D C4D 105.1(16)
C7E C6E C4E 104.2(17)
C7F C6F C4F 107.6(18)
N2A C7A C6A 110(2)
N2B C7B C6B 114.7(18)
C6C C7C N2C 114.0(18)
N2D C7D C6D 110.4(17)
C6E C7E N2E 114.1(15)
C6F C7F N2F 112.0(16)
C9A O2A C10A 112.3(11)
O2A C9A C8A 114.8(11)
O2A C10A C11A 114.9(11)
C9B O2B C10B 112.3(11)
O2B C9B C8B 115.3(11)
O2B C10B C11B 114.6(11)

loop_
_geom_bond_atom_site_label_1
_geom_bond_atom_site_label_2
_geom_bond_distance
Zn1 N2E 1.958(12)
Zn1 O1 1.963(8)
Zn1 N2D 2.009(11)
Zn1 N1F 2.052(10)
Zn2 O1 1.961(8)
Zn2 N2C 1.994(11)
Zn2 N2B 2.012(11)
Zn2 N1E 2.037(11)
Zn2 Zn4 3.155(3)
Zn3 O1 1.931(8)
Zn3 N2F 1.986(12)
Zn3 N1A 2.025(12)
Zn3 N1C 2.047(12)
Zn4 O1 1.935(8)
Zn4 N2A 2.004(16)
Zn4 N1B 2.006(14)
Zn4 N1D 2.028(11)
N1A C5A 1.33(2)
N1A C1A 1.36(2)
N1B C5B 1.33(2)
N1B C1B 1.352(19)
N1C C5C 1.337(19)
N1C C1C 1.349(19)
N1D C5D 1.334(18)
N1D C1D 1.349(19)
N1E C5E 1.338(16)
N1E C1E 1.355(17)
N1F C1F 1.338(17)
N1F C5F 1.345(17)
N2A C5A 1.35(2)
N2A C7A 1.38(2)
N2B C5B 1.355(18)
N2B C7B 1.365(19)
N2C C5C 1.321(18)
N2C C7C 1.373(19)
N2D C5D 1.351(17)
N2D C7D 1.360(18)
N2E C5E 1.349(17)
N2E C7E 1.384(17)
N2F C5F 1.351(17)
N2F C7F 1.38(2)
C1A C2A 1.374(10)
C1B C2B 1.32(3)
C1C C2C 1.37(3)
C1D C2D 1.31(2)
C1E C2E 1.38(2)
C1F C2F 1.38(2)
C2A C3A 1.367(10)
C2B C3B 1.376(10)
C2C C3C 1.33(3)
C2D C3D 1.377(10)
C2E C3E 1.37(3)
C2F C3F 1.36(3)
C3A C4A 1.367(10)
C3B C4B 1.375(10)
C3C C4C 1.34(3)
C3D C4D 1.378(10)
C3E C4E 1.38(3)
C3F C4F 1.32(3)
C4A C5A 1.396(10)
C4A C6A 1.404(10)
C4B C5B 1.45(2)
C4B C6B 1.51(3)
C4C C5C 1.45(2)
C4C C6C 1.45(3)
C4D C5D 1.426(18)
C4D C6D 1.46(3)
C4E C6E 1.42(2)
C4E C5E 1.437(19)
C4F C6F 1.42(3)
C4F C5F 1.44(2)
C6A C7A 1.54(3)
C6B C7B 1.39(3)
C6C C7C 1.37(3)
C6D C7D 1.44(3)
C6E C7E 1.38(2)
C6F C7F 1.35(2)
O2A C9A 1.468(10)
O2A C10A 1.471(10)
C8A C9A 1.543(10)
C10A C11A 1.539(10)
O2B C9B 1.466(10)
O2B C10B 1.473(10)
C8B C9B 1.541(10)
C10B C11B 1.539(10)
